data_1503935
loop_
_publ_author_name
'Chen, Yunfeng'
'Zhong, Cheng'
'Petersen, Jeffrey L.'
'Akhmedov, Novruz G.'
'Shi, Xiaodong'

_publ_section_title
;
 One-pot asymmetric synthesis of substituted piperidines by exocyclic
 chirality induction.
;
_journal_issue 11
_journal_name_full 'Organic letters'
_journal_page_first 2333
_journal_page_last 2336
_journal_paper_doi 10.1021/ol900708d
_journal_volume 11
_journal_year 2009
_chemical_formula_sum 'C18 H26 N2 O5'
_chemical_formula_weight 350.41
_chemical_name_systematic
; 
 ? 
;
_space_group_IT_number 4
_symmetry_cell_setting monoclinic
_symmetry_space_group_name_Hall 'P 2yb'
_symmetry_space_group_name_H-M 'P 1 21 1'
_atom_sites_solution_hydrogens geom
_atom_sites_solution_primary direct
_atom_sites_solution_secondary difmap
_audit_creation_method SHELXL-97
_cell_angle_alpha 90.00
_cell_angle_beta 93.266(1)
_cell_angle_gamma 90.00
_cell_formula_units_Z 4
_cell_length_a 13.1001(10)
_cell_length_b 10.7849(8)
_cell_length_c 13.7862(11)
_cell_measurement_reflns_used 8010
_cell_measurement_temperature 293(2)
_cell_measurement_theta_max 27.47
_cell_measurement_theta_min 2.20
_cell_volume 1944.6(3)
_computing_structure_refinement 'SHELXL-97 (Sheldrick, 1997)'
_computing_structure_solution 'SHELXS-97 (Sheldrick, 1990)'
_diffrn_ambient_temperature 293(2)
_diffrn_measured_fraction_theta_full 0.981
_diffrn_measured_fraction_theta_max 0.981
_diffrn_radiation_monochromator graphite
_diffrn_radiation_source 'fine-focus sealed tube'
_diffrn_radiation_type MoK\a
_diffrn_radiation_wavelength 0.71073
_diffrn_reflns_av_R_equivalents 0.0332
_diffrn_reflns_av_sigmaI/netI 0.0591
_diffrn_reflns_limit_h_max 17
_diffrn_reflns_limit_h_min -16
_diffrn_reflns_limit_k_max 14
_diffrn_reflns_limit_k_min -12
_diffrn_reflns_limit_l_max 17
_diffrn_reflns_limit_l_min -17
_diffrn_reflns_number 13243
_diffrn_reflns_theta_full 27.51
_diffrn_reflns_theta_max 27.51
_diffrn_reflns_theta_min 1.56
_diffrn_standards_decay_% none
_exptl_absorpt_coefficient_mu 0.087
_exptl_absorpt_correction_T_max 0.983
_exptl_absorpt_correction_T_min 0.963
_exptl_absorpt_correction_type semi-empirical
_exptl_absorpt_process_details SADABS
_exptl_crystal_colour colorless
_exptl_crystal_density_diffrn 1.197
_exptl_crystal_density_method 'not measured'
_exptl_crystal_F_000 752
_exptl_crystal_size_max 0.44
_exptl_crystal_size_mid 0.40
_exptl_crystal_size_min 0.20
_refine_diff_density_max 0.170
_refine_diff_density_min -0.172
_refine_diff_density_rms 0.035
_refine_ls_abs_structure_details 'Flack H D (1983), Acta Cryst. A39, 876-881'
_refine_ls_abs_structure_Flack -0.1(9)
_refine_ls_extinction_method none
_refine_ls_goodness_of_fit_ref 1.043
_refine_ls_hydrogen_treatment riding
_refine_ls_matrix_type full
_refine_ls_number_parameters 461
_refine_ls_number_reflns 6271
_refine_ls_number_restraints 1
_refine_ls_restrained_S_all 1.043
_refine_ls_R_factor_all 0.0529
_refine_ls_R_factor_gt 0.0436
_refine_ls_shift/su_max 0.001
_refine_ls_shift/su_mean 0.000
_refine_ls_structure_factor_coef Fsqd
_refine_ls_weighting_details 'calc w=1/[\s^2^(Fo^2^)+(0.0657P)^2^+0.0836P] where P=(Fo^2^+2Fc^2^)/3'
_refine_ls_weighting_scheme calc
_refine_ls_wR_factor_gt 0.1169
_refine_ls_wR_factor_ref 0.1268
_reflns_number_gt 5209
_reflns_number_total 6271
_reflns_threshold_expression >2sigma(I)
_cod_data_source_file ol900708d_si_002.cif
_cod_data_source_block 6d-minor
_cod_original_sg_symbol_H-M P21
_cod_database_code 1503935

loop_
_symmetry_equiv_pos_as_xyz
'x, y, z'
'-x, y+1/2, -z'

loop_
_atom_site_label
_atom_site_type_symbol
_atom_site_fract_x
_atom_site_fract_y
_atom_site_fract_z
_atom_site_U_iso_or_equiv
_atom_site_adp_type
_atom_site_occupancy
_atom_site_symmetry_multiplicity
_atom_site_calc_flag
_atom_site_refinement_flags
O1 O 0.29970(15) 0.16079(18) 0.1588(2) 0.0936(6) Uani 1 1 d .
O2 O 0.35937(15) -0.0226(2) 0.1677(2) 0.1081(8) Uani 1 1 d .
O3 O 0.17927(15) -0.10891(15) 0.02690(13) 0.0734(5) Uani 1 1 d .
H3O H 0.2308 -0.0786 0.0054 0.110 Uiso 1 1 calc R
O4 O -0.17606(19) 0.2017(3) 0.2814(3) 0.1371(11) Uani 1 1 d .
O5 O -0.02433(16) 0.2877(2) 0.3022(2) 0.1001(7) Uani 1 1 d .
O6 O 0.80767(16) -0.01752(19) 0.72627(16) 0.0911(6) Uani 1 1 d .
O7 O 0.85848(16) 0.1726(2) 0.73289(18) 0.0968(6) Uani 1 1 d .
O8 O 0.84548(12) 0.13026(15) 0.95818(14) 0.0702(4) Uani 1 1 d .
H8O H 0.8378 0.2053 0.9640 0.105 Uiso 1 1 calc R
O9 O 0.34372(15) -0.06292(18) 0.89957(13) 0.0795(5) Uani 1 1 d .
O10 O 0.43694(14) -0.11295(15) 0.77408(12) 0.0699(4) Uani 1 1 d .
N1 N 0.02662(12) 0.02099(17) 0.26449(13) 0.0558(4) Uani 1 1 d .
N2 N 0.28945(14) 0.05037(18) 0.16986(15) 0.0630(5) Uani 1 1 d .
N3 N 0.53835(13) 0.11641(16) 0.84725(11) 0.0532(4) Uani 1 1 d .
N4 N 0.80120(15) 0.0894(2) 0.75434(15) 0.0678(5) Uani 1 1 d .
C1 C 0.12764(14) 0.07850(19) 0.25421(15) 0.0512(4) Uani 1 1 d .
H1 H 0.1189 0.1630 0.2289 0.061 Uiso 1 1 calc R
C2 C 0.18390(15) -0.00117(18) 0.18150(15) 0.0524(4) Uani 1 1 d .
H2 H 0.1923 -0.0841 0.2099 0.063 Uiso 1 1 calc R
C3 C 0.12783(17) -0.0169(2) 0.08125(16) 0.0584(5) Uani 1 1 d .
C4 C 0.02436(18) -0.0717(3) 0.10233(17) 0.0690(6) Uani 1 1 d .
H4A H -0.0166 -0.0803 0.0419 0.083 Uiso 1 1 calc R
H4B H 0.0343 -0.1538 0.1300 0.083 Uiso 1 1 calc R
C5 C -0.03260(16) 0.0077(3) 0.17170(18) 0.0689(6) Uani 1 1 d .
H5A H -0.0452 0.0890 0.1432 0.083 Uiso 1 1 calc R
H5B H -0.0982 -0.0300 0.1827 0.083 Uiso 1 1 calc R
C6 C 0.18796(15) 0.0817(2) 0.35130(17) 0.0598(5) Uani 1 1 d .
C7 C 0.1984(2) -0.0260(3) 0.40687(18) 0.0768(7) Uani 1 1 d .
H7 H 0.1699 -0.0999 0.3836 0.092 Uiso 1 1 calc R
C8 C 0.2513(3) -0.0228(5) 0.4968(2) 0.1051(12) Uani 1 1 d .
H8A H 0.2565 -0.0939 0.5350 0.126 Uiso 1 1 calc R
C9 C 0.2962(3) 0.0862(6) 0.5295(3) 0.1251(17) Uani 1 1 d .
H9 H 0.3332 0.0879 0.5891 0.150 Uiso 1 1 calc R
C10 C 0.2868(3) 0.1897(5) 0.4760(3) 0.1204(15) Uani 1 1 d .
H10 H 0.3172 0.2626 0.4994 0.144 Uiso 1 1 calc R
C11 C 0.2323(2) 0.1906(3) 0.3856(2) 0.0828(8) Uani 1 1 d .
H11 H 0.2260 0.2632 0.3493 0.099 Uiso 1 1 calc R
C12 C 0.1173(2) 0.1025(3) 0.02161(18) 0.0730(6) Uani 1 1 d .
H12A H 0.0746 0.0874 -0.0361 0.110 Uiso 1 1 calc R
H12B H 0.1837 0.1290 0.0039 0.110 Uiso 1 1 calc R
H12C H 0.0872 0.1658 0.0596 0.110 Uiso 1 1 calc R
C13 C -0.03363(17) 0.0757(3) 0.34139(17) 0.0671(6) Uani 1 1 d .
H13 H 0.0152 0.0998 0.3946 0.081 Uiso 1 1 calc R
C14 C -0.1086(2) -0.0173(4) 0.3840(2) 0.0929(9) Uani 1 1 d .
H14 H -0.1669 -0.0279 0.3370 0.111 Uiso 1 1 calc R
C15 C -0.0609(3) -0.1432(4) 0.4039(3) 0.1167(13) Uani 1 1 d .
H15A H -0.1111 -0.1982 0.4281 0.175 Uiso 1 1 calc R
H15B H -0.0048 -0.1350 0.4514 0.175 Uiso 1 1 calc R
H15C H -0.0365 -0.1762 0.3448 0.175 Uiso 1 1 calc R
C16 C -0.1481(4) 0.0384(6) 0.4776(3) 0.1427(18) Uani 1 1 d .
H16A H -0.0929 0.0435 0.5263 0.214 Uiso 1 1 calc R
H16B H -0.2011 -0.0135 0.5006 0.214 Uiso 1 1 calc R
H16C H -0.1748 0.1199 0.4643 0.214 Uiso 1 1 calc R
C17 C -0.0884(2) 0.1945(3) 0.3059(2) 0.0803(8) Uani 1 1 d .
C18 C -0.0660(4) 0.4047(4) 0.2653(5) 0.1419(18) Uani 1 1 d .
H18A H -0.1112 0.4385 0.3109 0.213 Uiso 1 1 calc R
H18B H -0.1031 0.3908 0.2042 0.213 Uiso 1 1 calc R
H18C H -0.0111 0.4618 0.2564 0.213 Uiso 1 1 calc R
C19 C 0.61514(15) 0.06946(19) 0.78127(14) 0.0519(4) Uani 1 1 d .
H19 H 0.6158 -0.0214 0.7822 0.062 Uiso 1 1 calc R
C20 C 0.71901(15) 0.1197(2) 0.82252(15) 0.0538(4) Uani 1 1 d .
H20 H 0.7134 0.2102 0.8250 0.065 Uiso 1 1 calc R
C21 C 0.75063(17) 0.0750(2) 0.92616(17) 0.0587(5) Uani 1 1 d .
C22 C 0.66372(17) 0.1186(2) 0.98738(15) 0.0612(5) Uani 1 1 d .
H22A H 0.6759 0.0887 1.0534 0.073 Uiso 1 1 calc R
H22B H 0.6634 0.2085 0.9894 0.073 Uiso 1 1 calc R
C23 C 0.55985(18) 0.0732(2) 0.94762(15) 0.0621(5) Uani 1 1 d .
H23A H 0.5584 -0.0167 0.9491 0.075 Uiso 1 1 calc R
H23B H 0.5073 0.1036 0.9883 0.075 Uiso 1 1 calc R
C24 C 0.59425(16) 0.1152(2) 0.67826(15) 0.0610(5) Uani 1 1 d .
C25 C 0.5843(2) 0.2414(3) 0.6592(2) 0.0764(7) Uani 1 1 d .
H25 H 0.5880 0.2977 0.7104 0.092 Uiso 1 1 calc R
C26 C 0.5690(3) 0.2838(5) 0.5651(3) 0.1119(13) Uani 1 1 d .
H26 H 0.5613 0.3684 0.5538 0.134 Uiso 1 1 calc R
C27 C 0.5652(4) 0.2052(7) 0.4901(3) 0.138(2) Uani 1 1 d .
H27 H 0.5561 0.2353 0.4270 0.165 Uiso 1 1 calc R
C28 C 0.5747(3) 0.0794(7) 0.5063(3) 0.1284(17) Uani 1 1 d .
H28 H 0.5716 0.0249 0.4539 0.154 Uiso 1 1 calc R
C29 C 0.5892(2) 0.0326(4) 0.60178(19) 0.0878(9) Uani 1 1 d .
H29 H 0.5952 -0.0522 0.6129 0.105 Uiso 1 1 calc R
C30 C 0.7688(2) -0.0643(2) 0.9348(2) 0.0769(7) Uani 1 1 d .
H30A H 0.7843 -0.0855 1.0017 0.115 Uiso 1 1 calc R
H30B H 0.8251 -0.0873 0.8970 0.115 Uiso 1 1 calc R
H30C H 0.7085 -0.1079 0.9113 0.115 Uiso 1 1 calc R
C31 C 0.43073(15) 0.1002(2) 0.81270(15) 0.0552(5) Uani 1 1 d .
H31 H 0.4279 0.1095 0.7419 0.066 Uiso 1 1 calc R
C32 C 0.35898(19) 0.1984(3) 0.85203(19) 0.0696(6) Uani 1 1 d .
H32 H 0.3531 0.1829 0.9216 0.084 Uiso 1 1 calc R
C33 C 0.2530(2) 0.1871(3) 0.8017(2) 0.0873(8) Uani 1 1 d .
H33A H 0.2559 0.2098 0.7346 0.131 Uiso 1 1 calc R
H33B H 0.2066 0.2413 0.8327 0.131 Uiso 1 1 calc R
H33C H 0.2295 0.1031 0.8062 0.131 Uiso 1 1 calc R
C34 C 0.4011(3) 0.3274(3) 0.8402(3) 0.1076(12) Uani 1 1 d .
H34A H 0.3549 0.3868 0.8654 0.161 Uiso 1 1 calc R
H34B H 0.4089 0.3437 0.7725 0.161 Uiso 1 1 calc R
H34C H 0.4664 0.3339 0.8751 0.161 Uiso 1 1 calc R
C35 C 0.39535(16) -0.0325(2) 0.83419(15) 0.0586(5) Uani 1 1 d .
C36 C 0.4222(3) -0.2436(2) 0.7941(2) 0.0843(8) Uani 1 1 d .
H36A H 0.3510 -0.2639 0.7842 0.126 Uiso 1 1 calc R
H36B H 0.4448 -0.2610 0.8602 0.126 Uiso 1 1 calc R
H36C H 0.4611 -0.2923 0.7511 0.126 Uiso 1 1 calc R

loop_
_atom_site_aniso_label
_atom_site_aniso_U_11
_atom_site_aniso_U_22
_atom_site_aniso_U_33
_atom_site_aniso_U_23
_atom_site_aniso_U_13
_atom_site_aniso_U_12
O1 0.0645(11) 0.0790(11) 0.1387(19) 0.0237(11) 0.0178(11) -0.0135(9)
O2 0.0537(10) 0.1116(15) 0.162(2) 0.0216(15) 0.0293(12) 0.0246(11)
O3 0.0802(12) 0.0716(9) 0.0712(10) -0.0052(8) 0.0291(9) -0.0018(8)
O4 0.0560(12) 0.153(2) 0.201(3) 0.020(2) -0.0104(15) 0.0272(14)
O5 0.0627(11) 0.0930(13) 0.145(2) 0.0133(13) 0.0113(12) 0.0213(10)
O6 0.0811(13) 0.0931(12) 0.1019(14) -0.0287(11) 0.0292(11) 0.0060(10)
O7 0.0695(11) 0.1103(14) 0.1141(16) -0.0070(13) 0.0367(11) -0.0220(11)
O8 0.0556(9) 0.0716(9) 0.0818(11) -0.0026(9) -0.0107(8) -0.0002(7)
O9 0.0775(11) 0.0956(11) 0.0683(10) 0.0010(9) 0.0311(9) -0.0183(10)
O10 0.0800(11) 0.0712(8) 0.0605(9) -0.0079(8) 0.0210(8) -0.0188(8)
N1 0.0385(8) 0.0765(10) 0.0530(9) 0.0024(8) 0.0082(7) 0.0013(7)
N2 0.0419(9) 0.0760(12) 0.0724(12) 0.0131(9) 0.0140(8) 0.0051(8)
N3 0.0498(9) 0.0678(9) 0.0428(8) -0.0049(8) 0.0086(7) -0.0049(8)
N4 0.0499(10) 0.0849(12) 0.0695(11) -0.0086(10) 0.0113(8) -0.0014(9)
C1 0.0397(9) 0.0581(9) 0.0562(11) 0.0034(9) 0.0061(8) 0.0051(8)
C2 0.0430(9) 0.0551(9) 0.0600(11) 0.0096(9) 0.0123(8) 0.0028(8)
C3 0.0563(12) 0.0658(11) 0.0544(11) 0.0017(9) 0.0137(9) 0.0001(9)
C4 0.0582(12) 0.0907(15) 0.0583(12) -0.0074(12) 0.0050(10) -0.0113(12)
C5 0.0412(10) 0.1022(16) 0.0635(13) -0.0008(13) 0.0042(9) -0.0064(11)
C6 0.0393(9) 0.0794(12) 0.0605(12) -0.0084(11) 0.0018(8) 0.0105(9)
C7 0.0684(15) 0.1019(18) 0.0602(13) 0.0045(13) 0.0042(11) 0.0250(14)
C8 0.089(2) 0.165(3) 0.0608(15) 0.002(2) 0.0015(15) 0.053(2)
C9 0.082(2) 0.221(5) 0.0693(19) -0.046(3) -0.0232(16) 0.057(3)
C10 0.075(2) 0.168(4) 0.116(3) -0.070(3) -0.021(2) 0.021(2)
C11 0.0585(14) 0.0965(18) 0.0932(19) -0.0270(15) 0.0018(13) 0.0060(13)
C12 0.0740(15) 0.0852(15) 0.0606(13) 0.0146(12) 0.0103(11) 0.0081(13)
C13 0.0453(10) 0.0985(15) 0.0586(12) 0.0006(12) 0.0126(9) 0.0093(11)
C14 0.0615(14) 0.136(3) 0.0840(18) 0.0047(19) 0.0284(14) -0.0067(17)
C15 0.102(3) 0.124(3) 0.127(3) 0.039(2) 0.041(2) -0.015(2)
C16 0.122(3) 0.201(5) 0.113(3) 0.007(3) 0.072(3) -0.003(3)
C17 0.0488(13) 0.112(2) 0.0815(17) -0.0025(15) 0.0137(12) 0.0207(14)
C18 0.106(3) 0.108(3) 0.215(5) 0.035(3) 0.028(3) 0.043(2)
C19 0.0504(10) 0.0583(9) 0.0476(10) -0.0089(9) 0.0095(8) -0.0072(8)
C20 0.0474(10) 0.0566(9) 0.0581(11) -0.0059(9) 0.0093(8) -0.0025(8)
C21 0.0553(11) 0.0599(10) 0.0604(12) -0.0042(10) -0.0015(9) -0.0010(9)
C22 0.0641(13) 0.0705(11) 0.0488(10) -0.0032(10) 0.0013(9) -0.0049(10)
C23 0.0599(12) 0.0797(12) 0.0470(10) -0.0022(10) 0.0064(9) -0.0099(10)
C24 0.0449(10) 0.0893(14) 0.0499(11) -0.0025(11) 0.0116(8) -0.0133(10)
C25 0.0616(14) 0.0961(17) 0.0718(16) 0.0194(14) 0.0065(12) -0.0098(13)
C26 0.079(2) 0.163(3) 0.094(3) 0.057(3) 0.0054(17) -0.019(2)
C27 0.097(3) 0.253(7) 0.064(2) 0.039(3) 0.0087(17) -0.040(4)
C28 0.101(3) 0.233(6) 0.0528(17) -0.029(3) 0.0171(16) -0.037(3)
C29 0.0747(16) 0.137(2) 0.0534(13) -0.0241(15) 0.0154(12) -0.0233(17)
C30 0.0780(16) 0.0640(11) 0.0877(17) 0.0036(12) -0.0046(13) 0.0062(12)
C31 0.0503(10) 0.0720(12) 0.0444(9) -0.0040(9) 0.0113(8) -0.0068(9)
C32 0.0592(13) 0.0882(15) 0.0627(13) -0.0083(12) 0.0153(10) 0.0039(11)
C33 0.0610(14) 0.122(2) 0.0796(17) 0.0016(16) 0.0095(13) 0.0186(16)
C34 0.098(2) 0.0822(17) 0.146(3) -0.0245(19) 0.044(2) 0.0094(17)
C35 0.0484(11) 0.0808(13) 0.0470(10) -0.0030(10) 0.0068(9) -0.0139(10)
C36 0.098(2) 0.0712(14) 0.0851(18) 0.0017(13) 0.0168(15) -0.0173(14)

loop_
_atom_type_symbol
_atom_type_description
_atom_type_scat_dispersion_real
_atom_type_scat_dispersion_imag
_atom_type_scat_source
C C 0.0033 0.0016 'International Tables Vol C Tables 4.2.6.8 and 6.1.1.4'
H H 0.0000 0.0000 'International Tables Vol C Tables 4.2.6.8 and 6.1.1.4'
N N 0.0061 0.0033 'International Tables Vol C Tables 4.2.6.8 and 6.1.1.4'
O O 0.0106 0.0060 'International Tables Vol C Tables 4.2.6.8 and 6.1.1.4'

loop_
_geom_angle_atom_site_label_1
_geom_angle_atom_site_label_2
_geom_angle_atom_site_label_3
_geom_angle
C17 O5 C18 116.7(3)
C35 O10 C36 116.70(19)
C5 N1 C1 112.98(16)
C5 N1 C13 112.76(17)
C1 N1 C13 114.77(18)
O1 N2 O2 123.2(2)
O1 N2 C2 119.07(19)
O2 N2 C2 117.6(2)
C23 N3 C31 113.25(16)
C23 N3 C19 111.61(17)
C31 N3 C19 115.55(15)
O7 N4 O6 124.4(2)
O7 N4 C20 117.7(2)
O6 N4 C20 117.9(2)
N1 C1 C6 110.49(17)
N1 C1 C2 107.05(16)
C6 C1 C2 110.04(16)
N2 C2 C3 109.83(16)
N2 C2 C1 109.85(17)
C3 C2 C1 115.15(16)
O3 C3 C4 106.32(18)
O3 C3 C12 109.39(17)
C4 C3 C12 112.1(2)
O3 C3 C2 109.35(18)
C4 C3 C2 104.86(17)
C12 C3 C2 114.47(19)
C5 C4 C3 112.2(2)
N1 C5 C4 110.59(19)
C11 C6 C7 119.6(2)
C11 C6 C1 120.6(2)
C7 C6 C1 119.8(2)
C8 C7 C6 120.0(3)
C9 C8 C7 119.7(4)
C10 C9 C8 120.4(3)
C9 C10 C11 121.4(4)
C6 C11 C10 118.8(4)
N1 C13 C17 111.3(2)
N1 C13 C14 113.0(2)
C17 C13 C14 111.6(2)
C15 C14 C16 110.7(4)
C15 C14 C13 112.8(2)
C16 C14 C13 108.4(3)
O4 C17 O5 123.5(3)
O4 C17 C13 125.1(3)
O5 C17 C13 111.3(2)
N3 C19 C24 111.81(17)
N3 C19 C20 105.60(15)
C24 C19 C20 109.88(16)
N4 C20 C21 110.30(17)
N4 C20 C19 109.93(17)
C21 C20 C19 114.63(17)
O8 C21 C30 104.94(19)
O8 C21 C22 111.35(18)
C30 C21 C22 112.2(2)
O8 C21 C20 109.88(18)
C30 C21 C20 114.4(2)
C22 C21 C20 104.26(17)
C23 C22 C21 112.43(18)
N3 C23 C22 110.90(18)
C29 C24 C25 119.2(3)
C29 C24 C19 120.3(2)
C25 C24 C19 120.4(2)
C26 C25 C24 120.6(3)
C27 C26 C25 121.0(5)
C26 C27 C28 119.9(4)
C27 C28 C29 120.6(4)
C24 C29 C28 118.7(4)
N3 C31 C32 113.45(17)
N3 C31 C35 109.99(17)
C32 C31 C35 112.10(17)
C34 C32 C33 110.8(3)
C34 C32 C31 111.3(2)
C33 C32 C31 110.2(2)
O9 C35 O10 123.6(2)
O9 C35 C31 125.9(2)
O10 C35 C31 110.27(16)

loop_
_geom_bond_atom_site_label_1
_geom_bond_atom_site_label_2
_geom_bond_distance
O1 N2 1.209(3)
O2 N2 1.209(3)
O3 C3 1.435(3)
O4 C17 1.182(4)
O5 C17 1.311(4)
O5 C18 1.455(4)
O6 N4 1.220(3)
O7 N4 1.217(3)
O8 C21 1.425(3)
O9 C35 1.203(3)
O10 C35 1.337(3)
O10 C36 1.451(3)
N1 C5 1.465(3)
N1 C1 1.476(3)
N1 C13 1.480(3)
N2 C2 1.507(3)
N3 C23 1.472(3)
N3 C31 1.473(3)
N3 C19 1.483(2)
N4 C20 1.505(3)
C1 C6 1.516(3)
C1 C2 1.540(3)
C2 C3 1.537(3)
C3 C4 1.522(3)
C3 C12 1.529(3)
C4 C5 1.512(4)
C6 C11 1.382(4)
C6 C7 1.393(4)
C7 C8 1.386(4)
C8 C9 1.378(7)
C9 C10 1.340(7)
C10 C11 1.401(5)
C13 C17 1.535(4)
C13 C14 1.543(4)
C14 C15 1.513(6)
C14 C16 1.540(5)
C19 C24 1.513(3)
C19 C20 1.543(3)
C20 C21 1.542(3)
C21 C30 1.525(3)
C21 C22 1.529(3)
C22 C23 1.519(3)
C24 C29 1.379(4)
C24 C25 1.391(4)
C25 C26 1.379(5)
C26 C27 1.336(8)
C27 C28 1.380(8)
C28 C29 1.412(6)
C31 C32 1.535(3)
C31 C35 1.538(3)
C32 C34 1.510(4)
C32 C33 1.521(4)
